data_4085373
loop_
_publ_author_name
'Romanov, Alexander S.'
'Bochmann, Manfred'

_publ_section_title
;
 Gold(I) and Gold(III) Complexes of Cyclic (Alkyl)(amino)carbenes.
;
_journal_issue 11
_journal_name_full Organometallics
_journal_page_first 2439
_journal_page_last 2454
_journal_paper_doi 10.1021/om501211p
_journal_volume 34
_journal_year 2015
_chemical_formula_moiety 'C40 H62 Au N2, Cl I2'
_chemical_formula_sum 'C40 H62 Au Cl I2 N2'
_chemical_formula_weight 1057.13
_chemical_name_systematic
; 
 ? 
;
_space_group_crystal_system monoclinic
_space_group_IT_number 14
_space_group_name_Hall '-P 2ybc'
_space_group_name_H-M_alt 'P 1 21/c 1'
_symmetry_space_group_name_Hall '-P 2ybc'
_symmetry_space_group_name_H-M 'P 1 21/c 1'
_atom_sites_solution_hydrogens geom
_atom_sites_solution_primary direct
_atom_sites_solution_secondary difmap
_audit_creation_method SHELXL-97
_cell_angle_alpha 90.00
_cell_angle_beta 101.027(4)
_cell_angle_gamma 90.00
_cell_formula_units_Z 2
_cell_length_a 9.2425(4)
_cell_length_b 14.1426(9)
_cell_length_c 16.4925(7)
_cell_measurement_reflns_used 10268
_cell_measurement_temperature 140(2)
_cell_measurement_theta_max 32.5476
_cell_measurement_theta_min 2.8935
_cell_volume 2115.98(19)
_computing_cell_refinement
;                                                                         
CrysAlisPro, Agilent Technologies,                                        
Version 1.171.36.21 (release 14-08-2012 CrysAlis171 .NET)                 
(compiled Sep 14 2012,17:21:16)                                           
;
_computing_data_collection
;                                                                         
CrysAlisPro, Agilent Technologies,                                        
Version 1.171.36.21 (release 14-08-2012 CrysAlis171 .NET)                 
(compiled Sep 14 2012,17:21:16)                                           
;
_computing_data_reduction
;                                                                         
CrysAlisPro, Agilent Technologies,                                        
Version 1.171.36.21 (release 14-08-2012 CrysAlis171 .NET)                 
(compiled Sep 14 2012,17:21:16)                                           
;
_computing_molecular_graphics 'ORTEP (Johnson, 1976 and Farrugia, 1997)'
_computing_publication_material 'SHELXL-97 (Sheldrick, 2008) and WINGX (Farrugia, 1999)'
_computing_structure_refinement 'SHELXL-97 (Sheldrick, 2008)'
_computing_structure_solution 'SHELXS-97 (Sheldrick, 2008)'
_diffrn_ambient_temperature 140(2)
_diffrn_detector_area_resol_mean 16.0050
_diffrn_measured_fraction_theta_full 0.996
_diffrn_measured_fraction_theta_max 0.996
_diffrn_measurement_device_type 'Oxford Diffraction Xcalibur 3/Sapphire3 CCD'
_diffrn_measurement_method 'Thin slice \w scans'
_diffrn_radiation_monochromator graphite
_diffrn_radiation_source 'Enhance (Mo) X-ray Source'
_diffrn_radiation_type Mo-K\a
_diffrn_radiation_wavelength 0.71073
_diffrn_reflns_av_R_equivalents 0.0424
_diffrn_reflns_av_sigmaI/netI 0.0231
_diffrn_reflns_limit_h_max 11
_diffrn_reflns_limit_h_min -11
_diffrn_reflns_limit_k_max 17
_diffrn_reflns_limit_k_min -17
_diffrn_reflns_limit_l_max 20
_diffrn_reflns_limit_l_min -20
_diffrn_reflns_number 31895
_diffrn_reflns_theta_full 26.00
_diffrn_reflns_theta_max 26.00
_diffrn_reflns_theta_min 2.90
_exptl_absorpt_coefficient_mu 5.026
_exptl_absorpt_correction_T_max 0.5194
_exptl_absorpt_correction_T_min 0.3235
_exptl_absorpt_correction_type multi-scan
_exptl_absorpt_process_details
;                                                             
 CrysAlisPro RED, Oxford Diffraction Ltd., Version 1.171.33.66
 Empirical absorption correction using spherical harmonics,   
  implemented in SCALE3 ABSPACK scaling algorithm.            
;
_exptl_crystal_colour brown
_exptl_crystal_density_diffrn 1.659
_exptl_crystal_density_meas ?
_exptl_crystal_density_method 'not measured'
_exptl_crystal_description plate
_exptl_crystal_F_000 1036
_exptl_crystal_size_max 0.29
_exptl_crystal_size_mid 0.22
_exptl_crystal_size_min 0.15
_refine_diff_density_max 0.764
_refine_diff_density_min -0.702
_refine_diff_density_rms 0.086
_refine_ls_extinction_method none
_refine_ls_goodness_of_fit_ref 1.092
_refine_ls_hydrogen_treatment constr
_refine_ls_matrix_type full
_refine_ls_number_parameters 228
_refine_ls_number_reflns 4156
_refine_ls_number_restraints 0
_refine_ls_restrained_S_all 1.092
_refine_ls_R_factor_all 0.0332
_refine_ls_R_factor_gt 0.0252
_refine_ls_shift/su_max 0.001
_refine_ls_shift/su_mean 0.000
_refine_ls_structure_factor_coef Fsqd
_refine_ls_weighting_details 'calc w=1/[\s^2^(Fo^2^)+(0.0162P)^2^+3.6942P] where P=(Fo^2^+2Fc^2^)/3'
_refine_ls_weighting_scheme calc
_refine_ls_wR_factor_gt 0.0525
_refine_ls_wR_factor_ref 0.0550
_reflns_number_gt 3535
_reflns_number_total 4156
_reflns_threshold_expression I>2sigma(I)
_cod_data_source_file om501211p_si_002.cif
_cod_data_source_block 23c_[Me2CAAC)2Au]Cl2I
_cod_depositor_comments
;
The following automatic conversions were performed:

'_exptl_crystal_density_meas' value 'not measured' was changed to '?'
- the value is perceived as not measured.

Automatic conversion script
Id: cif_fix_values 3008 2015-01-20 13:52:24Z robertas 

 Adding full bibliography for 4085360--4085377.cif.

 Adding full bibliography for 4085360--4085377.cif.
;
_cod_database_code 4085373

loop_
_symmetry_equiv_pos_as_xyz
'x, y, z'
'-x, y+1/2, -z+1/2'
'-x, -y, -z'
'x, -y-1/2, z-1/2'

loop_
_atom_site_label
_atom_site_type_symbol
_atom_site_fract_x
_atom_site_fract_y
_atom_site_fract_z
_atom_site_U_iso_or_equiv
_atom_site_adp_type
_atom_site_occupancy
_atom_site_symmetry_multiplicity
_atom_site_calc_flag
_atom_site_refinement_flags
_atom_site_disorder_assembly
_atom_site_disorder_group
Au1 Au 0.0000 0.5000 0.0000 0.01790(6) Uani 1 2 d S . .
I1 I 0.5000 1.0000 0.0000 0.03850(10) Uani 1 2 d S . .
N1 N 0.1308(3) 0.67178(19) 0.08671(17) 0.0178(6) Uani 1 1 d . . .
C5 C 0.0975(4) 0.6293(2) 0.1618(2) 0.0200(7) Uani 1 1 d . . .
C9 C 0.1708(4) 0.5362(3) 0.2837(2) 0.0263(8) Uani 1 1 d . . .
H9A H 0.2409 0.5008 0.3190 0.032 Uiso 1 1 calc R . .
C7 C -0.0719(4) 0.6023(3) 0.2519(2) 0.0268(8) Uani 1 1 d . . .
H7A H -0.1647 0.6097 0.2652 0.032 Uiso 1 1 calc R . .
C11 C 0.3492(4) 0.5440(3) 0.1867(2) 0.0292(8) Uani 1 1 d . . .
H11A H 0.3615 0.5821 0.1388 0.035 Uiso 1 1 calc R . .
C10 C 0.2051(4) 0.5729(2) 0.2111(2) 0.0229(7) Uani 1 1 d . . .
C1 C 0.1012(4) 0.6283(2) 0.0166(2) 0.0193(7) Uani 1 1 d . . .
C14 C -0.1646(4) 0.6982(3) 0.1236(2) 0.0255(8) Uani 1 1 d . . .
H14A H -0.1204 0.7297 0.0813 0.031 Uiso 1 1 calc R . .
C2 C 0.1490(4) 0.6889(2) -0.0496(2) 0.0246(8) Uani 1 1 d . . .
C6 C -0.0434(4) 0.6431(2) 0.1796(2) 0.0227(8) Uani 1 1 d . . .
C20 C 0.3613(4) 0.7679(3) 0.1288(3) 0.0373(10) Uani 1 1 d . . .
H20A H 0.4143 0.7231 0.1019 0.056 Uiso 1 1 calc R . .
H20B H 0.3675 0.7498 0.1855 0.056 Uiso 1 1 calc R . .
H20C H 0.4036 0.8296 0.1264 0.056 Uiso 1 1 calc R . .
C16 C -0.2323(4) 0.7747(3) 0.1705(3) 0.0328(9) Uani 1 1 d . . .
H16A H -0.1554 0.8135 0.2008 0.049 Uiso 1 1 calc R . .
H16B H -0.2859 0.7453 0.2082 0.049 Uiso 1 1 calc R . .
H16C H -0.2981 0.8131 0.1320 0.049 Uiso 1 1 calc R . .
C4 C 0.2009(4) 0.7698(2) 0.0855(2) 0.0239(8) Uani 1 1 d . . .
C8 C 0.0338(4) 0.5517(3) 0.3041(2) 0.0285(8) Uani 1 1 d . . .
H8A H 0.0135 0.5277 0.3532 0.034 Uiso 1 1 calc R . .
C3 C 0.1776(5) 0.7864(3) -0.0074(2) 0.0337(9) Uani 1 1 d . . .
H3A H 0.2644 0.8154 -0.0218 0.040 Uiso 1 1 calc R . .
H3B H 0.0940 0.8279 -0.0251 0.040 Uiso 1 1 calc R . .
C15 C -0.2870(4) 0.6319(3) 0.0792(2) 0.0319(9) Uani 1 1 d . . .
H15A H -0.2450 0.5860 0.0475 0.048 Uiso 1 1 calc R . .
H15B H -0.3600 0.6682 0.0431 0.048 Uiso 1 1 calc R . .
H15C H -0.3321 0.6000 0.1194 0.048 Uiso 1 1 calc R . .
C19 C 0.1218(5) 0.8427(3) 0.1293(3) 0.0375(10) Uani 1 1 d . . .
H19A H 0.0223 0.8500 0.0998 0.056 Uiso 1 1 calc R . .
H19B H 0.1723 0.9022 0.1310 0.056 Uiso 1 1 calc R . .
H19C H 0.1209 0.8217 0.1845 0.056 Uiso 1 1 calc R . .
C17 C 0.0277(5) 0.6941(3) -0.1262(2) 0.0387(10) Uani 1 1 d . . .
H17A H 0.0079 0.6319 -0.1488 0.058 Uiso 1 1 calc R . .
H17B H 0.0587 0.7343 -0.1665 0.058 Uiso 1 1 calc R . .
H17C H -0.0602 0.7195 -0.1115 0.058 Uiso 1 1 calc R . .
C13 C 0.4836(4) 0.5609(4) 0.2557(3) 0.0468(12) Uani 1 1 d . . .
H13A H 0.4912 0.6271 0.2688 0.070 Uiso 1 1 calc R . .
H13B H 0.5712 0.5405 0.2375 0.070 Uiso 1 1 calc R . .
H13C H 0.4725 0.5257 0.3039 0.070 Uiso 1 1 calc R . .
C12 C 0.3427(5) 0.4392(3) 0.1607(3) 0.0395(10) Uani 1 1 d . . .
H12A H 0.2600 0.4294 0.1165 0.059 Uiso 1 1 calc R . .
H12B H 0.3321 0.4004 0.2069 0.059 Uiso 1 1 calc R . .
H12C H 0.4319 0.4225 0.1424 0.059 Uiso 1 1 calc R . .
C18 C 0.2863(5) 0.6438(3) -0.0729(3) 0.0407(11) Uani 1 1 d . . .
H18A H 0.2602 0.5843 -0.0998 0.061 Uiso 1 1 calc R . .
H18B H 0.3593 0.6337 -0.0239 0.061 Uiso 1 1 calc R . .
H18C H 0.3252 0.6851 -0.1096 0.061 Uiso 1 1 calc R . .
I2 I 0.2551(3) 1.0958(2) 0.03860(18) 0.0619(5) Uani 0.50 1 d P A -1
Cl1A Cl 0.7197(12) 0.9245(9) -0.0291(7) 0.080(3) Uani 0.50 1 d P A -1

loop_
_atom_site_aniso_label
_atom_site_aniso_U_11
_atom_site_aniso_U_22
_atom_site_aniso_U_33
_atom_site_aniso_U_23
_atom_site_aniso_U_13
_atom_site_aniso_U_12
Au1 0.02037(9) 0.01726(9) 0.01645(9) -0.00049(8) 0.00453(6) -0.00102(8)
I1 0.0477(2) 0.0420(2) 0.02190(18) 0.01073(16) -0.00315(15) -0.0206(2)
N1 0.0157(14) 0.0187(14) 0.0197(15) 0.0006(11) 0.0049(11) -0.0006(11)
C5 0.0239(18) 0.0206(17) 0.0162(17) -0.0023(13) 0.0054(14) -0.0070(14)
C9 0.032(2) 0.0250(17) 0.0223(19) 0.0029(15) 0.0048(16) -0.0046(16)
C7 0.0280(19) 0.0265(19) 0.030(2) -0.0107(16) 0.0163(16) -0.0102(16)
C11 0.0207(19) 0.039(2) 0.028(2) 0.0104(17) 0.0058(16) 0.0008(17)
C10 0.0231(18) 0.0254(18) 0.0197(18) -0.0023(14) 0.0032(14) -0.0063(15)
C1 0.0162(16) 0.0187(17) 0.0235(18) 0.0008(14) 0.0054(14) 0.0024(14)
C14 0.0204(18) 0.0273(19) 0.030(2) -0.0091(16) 0.0076(15) -0.0037(15)
C2 0.030(2) 0.0215(18) 0.0233(19) 0.0012(14) 0.0075(15) -0.0027(15)
C6 0.0255(19) 0.0208(18) 0.0229(19) -0.0079(14) 0.0071(15) -0.0085(15)
C20 0.029(2) 0.031(2) 0.050(3) 0.0019(19) 0.0018(19) -0.0104(18)
C16 0.026(2) 0.031(2) 0.042(2) -0.0107(17) 0.0102(17) 0.0018(17)
C4 0.0274(19) 0.0173(17) 0.028(2) -0.0018(14) 0.0084(15) -0.0059(15)
C8 0.038(2) 0.025(2) 0.024(2) -0.0036(15) 0.0126(17) -0.0105(17)
C3 0.045(2) 0.025(2) 0.032(2) 0.0022(16) 0.0086(18) -0.0112(18)
C15 0.0216(19) 0.038(2) 0.037(2) -0.0118(18) 0.0065(16) -0.0044(17)
C19 0.038(2) 0.024(2) 0.054(3) -0.0091(18) 0.017(2) -0.0071(18)
C17 0.052(3) 0.037(2) 0.025(2) 0.0082(17) 0.0013(19) -0.002(2)
C13 0.025(2) 0.073(3) 0.039(3) 0.020(2) -0.0008(18) -0.005(2)
C12 0.035(2) 0.042(2) 0.045(3) 0.010(2) 0.0164(19) 0.0109(19)
C18 0.042(3) 0.043(3) 0.044(3) 0.008(2) 0.026(2) 0.005(2)
I2 0.0471(6) 0.0945(12) 0.0458(8) 0.0329(8) 0.0134(5) 0.0199(7)
Cl1A 0.071(6) 0.107(6) 0.056(3) 0.009(3) -0.004(3) 0.001(4)

loop_
_atom_type_symbol
_atom_type_description
_atom_type_scat_dispersion_real
_atom_type_scat_dispersion_imag
_atom_type_scat_source
C C 0.0033 0.0016 'International Tables Vol C Tables 4.2.6.8 and 6.1.1.4'
H H 0.0000 0.0000 'International Tables Vol C Tables 4.2.6.8 and 6.1.1.4'
N N 0.0061 0.0033 'International Tables Vol C Tables 4.2.6.8 and 6.1.1.4'
Cl Cl 0.1484 0.1585 'International Tables Vol C Tables 4.2.6.8 and 6.1.1.4'
I I -0.4742 1.8119 'International Tables Vol C Tables 4.2.6.8 and 6.1.1.4'
Au Au -2.0133 8.8022 'International Tables Vol C Tables 4.2.6.8 and 6.1.1.4'

loop_
_geom_angle_atom_site_label_1
_geom_angle_atom_site_label_2
_geom_angle_atom_site_label_3
_geom_angle
_geom_angle_site_symmetry_1
_geom_angle_site_symmetry_3
C1 Au1 C1 180.0 3_565 .
Cl1A I1 Cl1A 180.000(1) . 3_675
Cl1A I1 I2 3.3(4) . 3_675
Cl1A I1 I2 176.7(4) 3_675 3_675
Cl1A I1 I2 176.7(4) . .
Cl1A I1 I2 3.3(4) 3_675 .
I2 I1 I2 180.0 3_675 .
C1 N1 C5 121.4(3) . .
C1 N1 C4 115.9(3) . .
C5 N1 C4 122.8(3) . .
C6 C5 C10 122.7(3) . .
C6 C5 N1 118.3(3) . .
C10 C5 N1 118.9(3) . .
C8 C9 C10 121.1(4) . .
C8 C9 H9A 119.5 . .
C10 C9 H9A 119.5 . .
C8 C7 C6 121.6(3) . .
C8 C7 H7A 119.2 . .
C6 C7 H7A 119.2 . .
C10 C11 C13 112.8(3) . .
C10 C11 C12 110.1(3) . .
C13 C11 C12 109.8(3) . .
C10 C11 H11A 108.0 . .
C13 C11 H11A 108.0 . .
C12 C11 H11A 108.0 . .
C9 C10 C5 117.1(3) . .
C9 C10 C11 118.8(3) . .
C5 C10 C11 123.9(3) . .
N1 C1 C2 109.6(3) . .
N1 C1 Au1 123.9(2) . .
C2 C1 Au1 126.6(2) . .
C6 C14 C16 112.3(3) . .
C6 C14 C15 111.3(3) . .
C16 C14 C15 109.6(3) . .
C6 C14 H14A 107.8 . .
C16 C14 H14A 107.8 . .
C15 C14 H14A 107.8 . .
C1 C2 C17 110.8(3) . .
C1 C2 C18 108.3(3) . .
C17 C2 C18 109.0(3) . .
C1 C2 C3 103.2(3) . .
C17 C2 C3 111.5(3) . .
C18 C2 C3 113.9(3) . .
C7 C6 C5 117.1(3) . .
C7 C6 C14 119.5(3) . .
C5 C6 C14 123.3(3) . .
C4 C20 H20A 109.5 . .
C4 C20 H20B 109.5 . .
H20A C20 H20B 109.5 . .
C4 C20 H20C 109.5 . .
H20A C20 H20C 109.5 . .
H20B C20 H20C 109.5 . .
C14 C16 H16A 109.5 . .
C14 C16 H16B 109.5 . .
H16A C16 H16B 109.5 . .
C14 C16 H16C 109.5 . .
H16A C16 H16C 109.5 . .
H16B C16 H16C 109.5 . .
C20 C4 C19 107.7(3) . .
C20 C4 C3 114.4(3) . .
C19 C4 C3 112.6(3) . .
C20 C4 N1 110.8(3) . .
C19 C4 N1 111.3(3) . .
C3 C4 N1 100.0(3) . .
C7 C8 C9 120.2(3) . .
C7 C8 H8A 119.9 . .
C9 C8 H8A 119.9 . .
C4 C3 C2 107.2(3) . .
C4 C3 H3A 110.3 . .
C2 C3 H3A 110.3 . .
C4 C3 H3B 110.3 . .
C2 C3 H3B 110.3 . .
H3A C3 H3B 108.5 . .
C14 C15 H15A 109.5 . .
C14 C15 H15B 109.5 . .
H15A C15 H15B 109.5 . .
C14 C15 H15C 109.5 . .
H15A C15 H15C 109.5 . .
H15B C15 H15C 109.5 . .
C4 C19 H19A 109.5 . .
C4 C19 H19B 109.5 . .
H19A C19 H19B 109.5 . .
C4 C19 H19C 109.5 . .
H19A C19 H19C 109.5 . .
H19B C19 H19C 109.5 . .
C2 C17 H17A 109.5 . .
C2 C17 H17B 109.5 . .
H17A C17 H17B 109.5 . .
C2 C17 H17C 109.5 . .
H17A C17 H17C 109.5 . .
H17B C17 H17C 109.5 . .
C11 C13 H13A 109.5 . .
C11 C13 H13B 109.5 . .
H13A C13 H13B 109.5 . .
C11 C13 H13C 109.5 . .
H13A C13 H13C 109.5 . .
H13B C13 H13C 109.5 . .
C11 C12 H12A 109.5 . .
C11 C12 H12B 109.5 . .
H12A C12 H12B 109.5 . .
C11 C12 H12C 109.5 . .
H12A C12 H12C 109.5 . .
H12B C12 H12C 109.5 . .
C2 C18 H18A 109.5 . .
C2 C18 H18B 109.5 . .
H18A C18 H18B 109.5 . .
C2 C18 H18C 109.5 . .
H18A C18 H18C 109.5 . .
H18B C18 H18C 109.5 . .

loop_
_geom_bond_atom_site_label_1
_geom_bond_atom_site_label_2
_geom_bond_distance
_geom_bond_site_symmetry_2
Au1 C1 2.036(3) 3_565
Au1 C1 2.036(3) .
I1 Cl1A 2.422(9) .
I1 Cl1A 2.422(9) 3_675
I1 I2 2.814(2) 3_675
I1 I2 2.814(2) .
N1 C1 1.292(4) .
N1 C5 1.460(4) .
N1 C4 1.532(4) .
C5 C6 1.403(5) .
C5 C10 1.407(5) .
C9 C8 1.389(5) .
C9 C10 1.396(5) .
C9 H9A 0.9300 .
C7 C8 1.374(5) .
C7 C6 1.395(5) .
C7 H7A 0.9300 .
C11 C10 1.519(5) .
C11 C13 1.535(5) .
C11 C12 1.542(6) .
C11 H11A 0.9800 .
C1 C2 1.518(5) .
C14 C6 1.522(5) .
C14 C16 1.531(5) .
C14 C15 1.543(5) .
C14 H14A 0.9800 .
C2 C17 1.522(5) .
C2 C18 1.533(5) .
C2 C3 1.545(5) .
C20 C4 1.518(5) .
C20 H20A 0.9600 .
C20 H20B 0.9600 .
C20 H20C 0.9600 .
C16 H16A 0.9600 .
C16 H16B 0.9600 .
C16 H16C 0.9600 .
C4 C19 1.522(5) .
C4 C3 1.525(5) .
C8 H8A 0.9300 .
C3 H3A 0.9700 .
C3 H3B 0.9700 .
C15 H15A 0.9600 .
C15 H15B 0.9600 .
C15 H15C 0.9600 .
C19 H19A 0.9600 .
C19 H19B 0.9600 .
C19 H19C 0.9600 .
C17 H17A 0.9600 .
C17 H17B 0.9600 .
C17 H17C 0.9600 .
C13 H13A 0.9600 .
C13 H13B 0.9600 .
C13 H13C 0.9600 .
C12 H12A 0.9600 .
C12 H12B 0.9600 .
C12 H12C 0.9600 .
C18 H18A 0.9600 .
C18 H18B 0.9600 .
C18 H18C 0.9600 .

loop_
_geom_torsion_atom_site_label_1
_geom_torsion_atom_site_label_2
_geom_torsion_atom_site_label_3
_geom_torsion_atom_site_label_4
_geom_torsion
_geom_torsion_site_symmetry_1
C1 N1 C5 C6 -87.0(4) .
C4 N1 C5 C6 92.5(4) .
C1 N1 C5 C10 90.1(4) .
C4 N1 C5 C10 -90.4(4) .
C8 C9 C10 C5 2.7(5) .
C8 C9 C10 C11 -172.7(3) .
C6 C5 C10 C9 -5.1(5) .
N1 C5 C10 C9 177.9(3) .
C6 C5 C10 C11 170.0(3) .
N1 C5 C10 C11 -7.0(5) .
C13 C11 C10 C9 -53.5(5) .
C12 C11 C10 C9 69.6(4) .
C13 C11 C10 C5 131.5(4) .
C12 C11 C10 C5 -105.5(4) .
C5 N1 C1 C2 -179.5(3) .
C4 N1 C1 C2 1.0(4) .
C5 N1 C1 Au1 2.3(4) .
C4 N1 C1 Au1 -177.2(2) .
C1 Au1 C1 N1 156(12) 3_565
C1 Au1 C1 C2 -21(100) 3_565
N1 C1 C2 C17 -132.6(3) .
Au1 C1 C2 C17 45.6(4) .
N1 C1 C2 C18 107.8(3) .
Au1 C1 C2 C18 -74.0(4) .
N1 C1 C2 C3 -13.3(4) .
Au1 C1 C2 C3 164.9(3) .
C8 C7 C6 C5 0.7(5) .
C8 C7 C6 C14 179.7(3) .
C10 C5 C6 C7 3.4(5) .
N1 C5 C6 C7 -179.6(3) .
C10 C5 C6 C14 -175.6(3) .
N1 C5 C6 C14 1.4(5) .
C16 C14 C6 C7 52.5(4) .
C15 C14 C6 C7 -70.8(4) .
C16 C14 C6 C5 -128.5(4) .
C15 C14 C6 C5 108.1(4) .
C1 N1 C4 C20 -109.3(4) .
C5 N1 C4 C20 71.2(4) .
C1 N1 C4 C19 130.9(3) .
C5 N1 C4 C19 -48.6(4) .
C1 N1 C4 C3 11.7(4) .
C5 N1 C4 C3 -167.8(3) .
C6 C7 C8 C9 -3.0(5) .
C10 C9 C8 C7 1.2(5) .
C20 C4 C3 C2 99.4(4) .
C19 C4 C3 C2 -137.3(3) .
N1 C4 C3 C2 -19.0(4) .
C1 C2 C3 C4 20.3(4) .
C17 C2 C3 C4 139.2(3) .
C18 C2 C3 C4 -96.9(4) .
